data_2202233
loop_
_publ_author_name
'Yun Chen'
'Ping Liu'
'Jian Wang'
'Wen-Dan Cheng'

_publ_section_title
;
 Polymeric aqua(\m~4~-maleato-\k^4^<i>O</i>)pyridylnickel(II)
;
_journal_issue 6
_journal_name_full 'Acta Crystallographica Section E'
_journal_page_first m393
_journal_page_last m395
_journal_paper_doi 10.1107/S1600536803011231
_journal_volume 59
_journal_year 2003
_chemical_formula_iupac 'Ni (C4 H2 O4) (C5 H5 N) (H2 O)]'
_chemical_formula_moiety 'C9 H9 N Ni O5'
_chemical_formula_sum 'C9 H9 N Ni O5'
_chemical_formula_weight 269.88
_chemical_name_systematic aqua(\m~4~-maleato-\k^4^O)pyridylnickel(II)
_space_group_IT_number 62
_symmetry_cell_setting orthorhombic
_symmetry_space_group_name_Hall '-P 2ac 2n'
_symmetry_space_group_name_H-M 'P n m a'
_atom_sites_solution_hydrogens geom
_atom_sites_solution_primary direct
_atom_sites_solution_secondary difmap
_audit_creation_method SHELXL-97
_cell_angle_alpha 90.00
_cell_angle_beta 90.00
_cell_angle_gamma 90.00
_cell_formula_units_Z 4
_cell_length_a 17.9522(13)
_cell_length_b 7.5712(5)
_cell_length_c 7.4092(6)
_cell_measurement_reflns_used 29
_cell_measurement_temperature 293(2)
_cell_measurement_theta_max 25.03
_cell_measurement_theta_min 2.27
_cell_volume 1007.06(13)
_computing_cell_refinement SMART
_computing_data_collection 'SMART (Siemens, 1996)'
_computing_data_reduction 'XPREP/SAINT (Siemens, 1994)'
_computing_molecular_graphics 'SHELXL97 (Sheldrick, 1997)'
_computing_publication_material SHELXL97
_computing_structure_refinement 'SHELXTL (Siemens, 1994)'
_computing_structure_solution 'SHELXTL (Siemens, 1994)'
_diffrn_ambient_temperature 293(2)
_diffrn_measured_fraction_theta_full 0.991
_diffrn_measured_fraction_theta_max 0.991
_diffrn_measurement_device_type 'Siemens SMART CCD'
_diffrn_measurement_method '\f and \w'
_diffrn_radiation_monochromator graphite
_diffrn_radiation_source 'fine-focus sealed tube'
_diffrn_radiation_type MoK\a
_diffrn_radiation_wavelength 0.71073
_diffrn_reflns_av_R_equivalents 0.0751
_diffrn_reflns_av_sigmaI/netI 0.0650
_diffrn_reflns_limit_h_max 12
_diffrn_reflns_limit_h_min -21
_diffrn_reflns_limit_k_max 9
_diffrn_reflns_limit_k_min -6
_diffrn_reflns_limit_l_max 7
_diffrn_reflns_limit_l_min -8
_diffrn_reflns_number 3021
_diffrn_reflns_theta_full 25.03
_diffrn_reflns_theta_max 25.03
_diffrn_reflns_theta_min 2.27
_diffrn_standards_decay_% 0
_diffrn_standards_interval_count 0
_diffrn_standards_interval_time 0
_diffrn_standards_number 0
_exptl_absorpt_coefficient_mu 1.931
_exptl_absorpt_correction_T_max 0.824
_exptl_absorpt_correction_T_min 0.695
_exptl_absorpt_correction_type multi-scan
_exptl_absorpt_process_details '(SADABS; Sheldrick, 1996)'
_exptl_crystal_colour green
_exptl_crystal_density_diffrn 1.780
_exptl_crystal_density_method 'not measured'
_exptl_crystal_description block
_exptl_crystal_F_000 552
_exptl_crystal_size_max .22
_exptl_crystal_size_mid .14
_exptl_crystal_size_min .10
_refine_diff_density_max 0.489
_refine_diff_density_min -0.672
_refine_ls_extinction_method none
_refine_ls_goodness_of_fit_ref 1.040
_refine_ls_hydrogen_treatment mixed
_refine_ls_matrix_type full
_refine_ls_number_parameters 89
_refine_ls_number_reflns 950
_refine_ls_number_restraints 0
_refine_ls_restrained_S_all 1.040
_refine_ls_R_factor_all 0.0909
_refine_ls_R_factor_gt 0.0559
_refine_ls_shift/su_max <0.001
_refine_ls_shift/su_mean 0.000
_refine_ls_structure_factor_coef Fsqd
_refine_ls_weighting_details 'calc w = 1/[\s^2^(Fo^2^)+(0.0554P)^2^+5.62P] where P = (Fo^2^+2Fc^2^)/3'
_refine_ls_weighting_scheme calc
_refine_ls_wR_factor_gt 0.1195
_refine_ls_wR_factor_ref 0.1378
_reflns_number_gt 701
_reflns_number_total 950
_reflns_threshold_expression I>2\s(I)
_cod_data_source_file ww6072.cif
_cod_data_source_block I
_cod_depositor_comments
;
The following automatic conversions were performed:
'_symmetry_cell_setting' value 'Orthorhombic' changed to 'orthorhombic'
according to '/home/saulius/struct/CIF-dictionaries/cif_core.dic'
dictionary named 'cif_core.dic' version 2.4.1 from 2010-06-29.

Automatic conversion script
Id: cif_fix_enum 1527 2010-12-29 10:47:43Z saulius 

The following automatic conversions were performed:

'_symmetry_cell_setting' value 'Orthorhombic' changed to
'orthorhombic' according to
/home/saulius/struct/CIF-dictionaries/cif_core.dic dictionary named
'cif_core.dic' version 2.4.1 from 2010-06-29.

Automatic conversion script
Id: cif_fix_values 1715 2011-07-08 13:25:40Z adriana 
;
_cod_database_code 2202233
_cod_database_fobs_code 2202233

loop_
_symmetry_equiv_pos_as_xyz
'x, y, z'
'-x+1/2, -y, z+1/2'
'-x, y+1/2, -z'
'x+1/2, -y+1/2, -z+1/2'
'-x, -y, -z'
'x-1/2, y, -z-1/2'
'x, -y-1/2, z'
'-x-1/2, y-1/2, z-1/2'

loop_
_atom_site_label
_atom_site_fract_x
_atom_site_fract_y
_atom_site_fract_z
_atom_site_U_iso_or_equiv
_atom_site_adp_type
_atom_site_calc_flag
_atom_site_refinement_flags
_atom_site_occupancy
_atom_site_disorder_assembly
_atom_site_disorder_group
_atom_site_type_symbol
Ni 0.21377(6) 0.2500 0.76154(14) 0.0199(4) Uani d S 1 . . Ni
OW 0.2997(3) 0.2500 0.5693(8) 0.0251(15) Uani d S 1 . . O
N 0.1227(4) 0.2500 0.9358(9) 0.0241(17) Uani d S 1 . . N
C1 0.1293(5) 0.2500 1.1162(12) 0.030(2) Uani d S 1 . . C
H1A 0.1769 0.2500 1.1657 0.036 Uiso calc SR 1 . . H
C5 0.0530(5) 0.2500 0.8700(13) 0.033(2) Uani d S 1 . . C
H5A 0.0467 0.2500 0.7454 0.039 Uiso calc SR 1 . . H
C3 -0.0014(6) 0.2500 1.1621(14) 0.043(3) Uani d S 1 . . C
H3A -0.0428 0.2500 1.2376 0.052 Uiso calc SR 1 . . H
C2 0.0691(5) 0.2500 1.2323(13) 0.034(2) Uani d S 1 . . C
H2A 0.0764 0.2500 1.3565 0.041 Uiso calc SR 1 . . H
C4 -0.0099(6) 0.2500 0.9770(14) 0.044(3) Uani d S 1 . . C
H4A -0.0571 0.2500 0.9253 0.053 Uiso calc SR 1 . . H
HWA 0.289(4) 0.332(9) 0.503(9) 0.06(3) Uiso d . 1 . . H
O2 0.3425(2) 0.5621(6) 1.1137(6) 0.0285(10) Uani d . 1 . . O
C6 0.3246(3) 0.4544(8) 0.9931(8) 0.0192(13) Uani d . 1 . . C
C7 0.3873(3) 0.3375(8) 0.9326(7) 0.0229(13) Uani d . 1 . . C
H7A 0.4302 0.3931 0.8912 0.028 Uiso calc R 1 . . H
O1 0.2609(2) 0.4447(6) 0.9216(6) 0.0274(10) Uani d . 1 . . O

loop_
_atom_site_aniso_label
_atom_site_aniso_U_11
_atom_site_aniso_U_22
_atom_site_aniso_U_33
_atom_site_aniso_U_12
_atom_site_aniso_U_13
_atom_site_aniso_U_23
Ni 0.0159(6) 0.0217(5) 0.0220(6) 0.000 0.0001(5) 0.000
OW 0.020(3) 0.031(4) 0.024(3) 0.000 0.001(3) 0.000
N 0.026(4) 0.022(4) 0.024(4) 0.000 0.005(3) 0.000
C1 0.025(5) 0.043(6) 0.022(5) 0.000 -0.007(4) 0.000
C5 0.022(5) 0.053(6) 0.022(5) 0.000 -0.004(4) 0.000
C3 0.035(6) 0.056(7) 0.038(6) 0.000 0.014(5) 0.000
C2 0.043(5) 0.039(5) 0.021(5) 0.000 -0.006(5) 0.000
C4 0.024(5) 0.073(8) 0.035(6) 0.000 0.001(5) 0.000
O2 0.024(2) 0.028(2) 0.034(2) 0.003(2) -0.0040(19) -0.011(2)
C6 0.019(3) 0.017(3) 0.021(3) -0.006(2) 0.001(3) -0.001(3)
C7 0.017(3) 0.028(3) 0.024(3) -0.006(3) 0.006(2) 0.001(3)
O1 0.019(2) 0.024(2) 0.039(3) 0.0002(19) -0.0032(19) -0.012(2)

loop_
_atom_type_symbol
_atom_type_description
_atom_type_scat_dispersion_real
_atom_type_scat_dispersion_imag
_atom_type_scat_source
C C 0.0033 0.0016 'International Tables Vol C Tables 4.2.6.8 and 6.1.1.4'
H H 0.0000 0.0000 'International Tables Vol C Tables 4.2.6.8 and 6.1.1.4'
N N 0.0061 0.0033 'International Tables Vol C Tables 4.2.6.8 and 6.1.1.4'
O O 0.0106 0.0060 'International Tables Vol C Tables 4.2.6.8 and 6.1.1.4'
Ni Ni 0.3393 1.1124 'International Tables Vol C Tables 4.2.6.8 and 6.1.1.4'

loop_
_geom_angle_atom_site_label_1
_geom_angle_atom_site_label_2
_geom_angle_atom_site_label_3
_geom_angle_site_symmetry_1
_geom_angle_site_symmetry_3
_geom_angle
_geom_angle_publ_flag
O2 Ni O2 8_655 2_564 87.3(2) yes
O2 Ni O1 8_655 . 174.60(16) yes
O2 Ni O1 2_564 . 90.78(17) yes
O2 Ni O1 8_655 7_565 90.78(17) no
O2 Ni O1 2_564 7_565 174.60(16) no
O1 Ni O1 . 7_565 90.7(2) yes
O2 Ni N 8_655 . 86.83(19) yes
O2 Ni N 2_564 . 86.83(19) no
O1 Ni N . . 88.02(18) yes
O1 Ni N 7_565 . 88.02(18) no
O2 Ni OW 8_655 . 89.99(17) yes
O2 Ni OW 2_564 . 89.99(17) no
O1 Ni OW . . 95.06(17) yes
O1 Ni OW 7_565 . 95.06(17) no
N Ni OW . . 175.6(3) yes
Ni OW HWA . . 103(5) no
C1 N C5 . . 116.3(8) no
C1 N Ni . . 123.3(6) no
C5 N Ni . . 120.4(6) no
N C1 C2 . . 123.5(9) no
N C1 H1A . . 118.2 no
C2 C1 H1A . . 118.2 no
N C5 C4 . . 123.7(9) no
N C5 H5A . . 118.2 no
C4 C5 H5A . . 118.2 no
C2 C3 C4 . . 118.6(10) no
C2 C3 H3A . . 120.7 no
C4 C3 H3A . . 120.7 no
C3 C2 C1 . . 119.1(9) no
C3 C2 H2A . . 120.4 no
C1 C2 H2A . . 120.4 no
C5 C4 C3 . . 118.8(10) no
C5 C4 H4A . . 120.6 no
C3 C4 H4A . . 120.6 no
C6 O2 Ni . 2_565 134.7(4) no
O2 C6 O1 . . 124.7(5) no
O2 C6 C7 . . 113.9(5) no
O1 C6 C7 . . 121.3(5) no
C7 C7 C6 7_565 . 126.1(3) no
C7 C7 H7A 7_565 . 116.9 no
C6 C7 H7A . . 116.9 no
C6 O1 Ni . . 130.6(4) no

loop_
_geom_bond_atom_site_label_1
_geom_bond_atom_site_label_2
_geom_bond_site_symmetry_2
_geom_bond_distance
_geom_bond_publ_flag
Ni O2 8_655 2.060(4) yes
Ni O2 2_564 2.060(4) yes
Ni O1 . 2.072(4) yes
Ni O1 7_565 2.072(4) yes
Ni N . 2.083(7) yes
Ni OW . 2.100(6) yes
OW HWA . 0.82(7) no
N C1 . 1.342(11) no
N C5 . 1.344(11) no
C1 C2 . 1.381(13) no
C1 H1A . 0.9300 no
C5 C4 . 1.379(13) no
C5 H5A . 0.9300 no
C3 C2 . 1.369(14) no
C3 C4 . 1.380(14) no
C3 H3A . 0.9300 no
C2 H2A . 0.9300 no
C4 H4A . 0.9300 no
O2 C6 . 1.252(7) no
O2 Ni 2_565 2.060(4) no
C6 O1 . 1.263(6) no
C6 C7 . 1.500(8) no
C7 C7 7_565 1.325(12) no
C7 H7A . 0.9300 no

loop_
_geom_hbond_atom_site_label_D
_geom_hbond_atom_site_label_H
_geom_hbond_atom_site_label_A
_geom_hbond_site_symmetry_A
_geom_hbond_distance_DH
_geom_hbond_distance_HA
_geom_hbond_distance_DA
_geom_hbond_angle_DHA
_geom_hbond_publ_flag
OW HWA O1 2_564 0.82(7) 2.01(7) 2.780(5) 159(?) yes
C4 H4A OW 6_557 0.93 2.57 3.435(12) 155 yes
